data_4130846
loop_
_publ_author_name
'Sako, Makoto'
'Takeuchi, Yoshiki'
'Tsujihara, Tetsuya'
'Kodera, Junpei'
'Kawano, Tomikazu'
'Takizawa, Shinobu'
'Sasai, Hiroaki'

_publ_section_title
;
 Efficient Enantioselective Synthesis of Oxahelicenes Using Redox/Acid
 Cooperative Catalysts.
;
_journal_issue 36
_journal_name_full 'Journal of the American Chemical Society'
_journal_page_first 11481
_journal_page_last 11484
_journal_paper_doi 10.1021/jacs.6b07424
_journal_volume 138
_journal_year 2016
_chemical_absolute_configuration 'CHOOSE rm ad rmad syn or unk'
_chemical_formula_moiety 'C36.5 H21 Cl O'
_chemical_formula_sum 'C36.5 H21 Cl O'
_chemical_formula_weight 511.02
_space_group_IT_number 4
_space_group_name_Hall 'P 2yb'
_space_group_name_H-M_alt 'P 1 21 1'
_symmetry_cell_setting monoclinic
_symmetry_Int_Tables_number 4
_symmetry_space_group_name_Hall 'P 2yb'
_symmetry_space_group_name_H-M 'P 1 21 1'
_atom_sites_solution_hydrogens geom
_atom_sites_solution_primary direct
_atom_sites_solution_secondary difmap
_cell_angle_alpha 90.0000
_cell_angle_beta 105.568(8)
_cell_angle_gamma 90.0000
_cell_formula_units_Z 4
_cell_length_a 15.0088(4)
_cell_length_b 10.2881(3)
_cell_length_c 16.7851(12)
_cell_measurement_reflns_used 11155
_cell_measurement_temperature 123
_cell_measurement_theta_max 67.73
_cell_measurement_theta_min 3.06
_cell_volume 2496.7(2)
_computing_cell_refinement 'RAPID AUTO'
_computing_data_collection 'RAPID AUTO (Rigaku, ????)'
_computing_data_reduction 'RAPID AUTO'
_computing_molecular_graphics 'CrystalStructure 4.0'
_computing_publication_material 'CrystalStructure 4.0 (Rigaku, 2010)'
_computing_structure_refinement 'CRYSTALS (Carruthers, et al., 1999)'
_computing_structure_solution 'SIR92 (Altomare, et al., 1994)'
_diffrn_ambient_temperature 123
_diffrn_detector_area_resol_mean 10.000
_diffrn_measured_fraction_theta_full 1.000
_diffrn_measured_fraction_theta_max 1.000
_diffrn_measurement_device_type 'Rigaku R-AXIS RAPID 191R'
_diffrn_measurement_method \w
_diffrn_radiation_type 'Cu K\a'
_diffrn_radiation_wavelength 1.54187
_diffrn_reflns_av_R_equivalents 0.0462
_diffrn_reflns_limit_h_max 18
_diffrn_reflns_limit_h_min -18
_diffrn_reflns_limit_k_max 12
_diffrn_reflns_limit_k_min -12
_diffrn_reflns_limit_l_max 20
_diffrn_reflns_limit_l_min -20
_diffrn_reflns_number 48716
_diffrn_reflns_theta_full 68.22
_diffrn_reflns_theta_max 68.23
_diffrn_standards_number 0
_exptl_absorpt_coefficient_mu 1.577
_exptl_absorpt_correction_T_max 0.887
_exptl_absorpt_correction_T_min 0.704
_exptl_absorpt_correction_type multi-scan
_exptl_absorpt_process_details 'ABSCOR (Rigaku, 1995)'
_exptl_crystal_colour yellow
_exptl_crystal_density_diffrn 1.359
_exptl_crystal_density_method 'not measured'
_exptl_crystal_description platelet
_exptl_crystal_F_000 1060.00
_exptl_crystal_size_max 0.237
_exptl_crystal_size_mid 0.200
_exptl_crystal_size_min 0.076
_refine_diff_density_max 1.630
_refine_diff_density_min -1.700
_refine_ls_abs_structure_details 'Flack, H. D. (1983), Acta Cryst. A39, 876-881.  4231 Friedel Pairs'
_refine_ls_abs_structure_Flack 0.003(16)
_refine_ls_extinction_method none
_refine_ls_goodness_of_fit_ref 1.008
_refine_ls_hydrogen_treatment constr
_refine_ls_number_parameters 737
_refine_ls_number_reflns 9074
_refine_ls_R_factor_gt 0.0554
_refine_ls_shift/su_max 0.000
_refine_ls_structure_factor_coef Fsqd
_refine_ls_weighting_details 'w = 1/[0.0033Fo^2^ + 1.0000\s(Fo^2^)]/(4Fo^2^)'
_refine_ls_weighting_scheme calc
_refine_ls_wR_factor_ref 0.1567
_reflns_number_gt 8132
_reflns_number_total 9074
_reflns_threshold_expression F^2^>2.0\s(F^2^)
_cod_data_source_file ja6b07424_si_002.cif
_cod_data_source_block 54(5)
_cod_depositor_comments
;

2020-04-07
Z value and formula fixed to values more according to usual
chemical conventions.                 miguel
;
_cod_original_formula_sum 'C73 H42 Cl2 O2'
_cod_original_formula_weight 1022.04
_cod_original_formula_moiety 'C73 H42 Cl2 O2'
_cod_original_formula_units_Z 2
_cod_original_cell_volume 2496.7(3)
_cod_database_code 4130846

loop_
_symmetry_equiv_pos_site_id
_symmetry_equiv_pos_as_xyz
1 +X,+Y,+Z
2 -X,1/2+Y,-Z

loop_
_atom_site_label
_atom_site_type_symbol
_atom_site_fract_x
_atom_site_fract_y
_atom_site_fract_z
_atom_site_U_iso_or_equiv
_atom_site_adp_type
_atom_site_occupancy
_atom_site_symmetry_multiplicity
_atom_site_calc_flag
_atom_site_refinement_flags
Cl1 Cl 0.88160(7) 0.32029(12) -0.00496(6) 0.0581(3) Uani 1.0 2 d .
Cl2 Cl 1.04367(8) 0.15447(15) 0.01314(8) 0.0737(4) Uani 1.0 2 d .
O1 O 0.25607(15) 0.3059(3) 0.01217(12) 0.0348(6) Uani 1.0 2 d .
O2 O 0.53954(14) 0.3297(3) 0.09670(13) 0.0413(7) Uani 1.0 2 d .
C1 C 0.2506(2) 0.3682(4) 0.08209(19) 0.0321(9) Uani 1.0 2 d .
C2 C 0.2259(3) 0.4999(4) 0.0828(3) 0.0400(10) Uani 1.0 2 d .
C3 C 0.2344(3) 0.5530(4) 0.1603(3) 0.0381(10) Uani 1.0 2 d .
C4 C 0.2580(2) 0.4773(3) 0.2329(2) 0.0298(9) Uani 1.0 2 d .
C5 C 0.2754(3) 0.5395(4) 0.3116(2) 0.0325(9) Uani 1.0 2 d .
C6 C 0.2990(3) 0.4690(4) 0.3831(2) 0.0342(9) Uani 1.0 2 d .
C7 C 0.29396(19) 0.3305(4) 0.38097(18) 0.0278(8) Uani 1.0 2 d .
C8 C 0.3084(2) 0.2578(4) 0.45636(18) 0.0324(9) Uani 1.0 2 d .
C9 C 0.2949(3) 0.1283(4) 0.4558(2) 0.0337(9) Uani 1.0 2 d .
C10 C 0.2580(2) 0.0599(4) 0.38000(19) 0.0298(8) Uani 1.0 2 d .
C11 C 0.2292(2) -0.0716(4) 0.3810(3) 0.0356(9) Uani 1.0 2 d .
C12 C 0.1816(3) -0.1315(4) 0.3089(3) 0.0414(10) Uani 1.0 2 d .
C13 C 0.1612(3) -0.0630(4) 0.2334(3) 0.0355(9) Uani 1.0 2 d .
C14 C 0.1921(2) 0.0623(3) 0.23042(19) 0.0276(8) Uani 1.0 2 d .
C15 C 0.24302(19) 0.1288(3) 0.30328(18) 0.0251(8) Uani 1.0 2 d .
C16 C 0.27123(19) 0.2630(3) 0.30393(17) 0.0247(8) Uani 1.0 2 d .
C17 C 0.26948(19) 0.3388(3) 0.23026(17) 0.0255(8) Uani 1.0 2 d .
C18 C 0.2782(2) 0.2887(3) 0.15247(17) 0.0262(8) Uani 1.0 2 d .
C19 C 0.3138(2) 0.1706(3) 0.12354(17) 0.0249(8) Uani 1.0 2 d .
C20 C 0.36084(19) 0.0547(3) 0.15899(17) 0.0239(8) Uani 1.0 2 d .
C21 C 0.4126(2) 0.0363(3) 0.24442(18) 0.0259(8) Uani 1.0 2 d .
C22 C 0.45656(19) 0.1412(3) 0.29973(17) 0.0220(7) Uani 1.0 2 d .
C23 C 0.46978(19) 0.2672(3) 0.27179(17) 0.0260(8) Uani 1.0 2 d .
C24 C 0.5117(2) 0.3646(4) 0.32575(19) 0.0319(9) Uani 1.0 2 d .
C25 C 0.5441(2) 0.3388(4) 0.41043(18) 0.0326(9) Uani 1.0 2 d .
C26 C 0.5379(3) 0.2137(4) 0.43932(18) 0.0351(9) Uani 1.0 2 d .
C27 C 0.4965(2) 0.1129(4) 0.38497(18) 0.0298(9) Uani 1.0 2 d .
C28 C 0.4985(3) -0.0172(4) 0.41320(19) 0.0360(9) Uani 1.0 2 d .
C29 C 0.4698(3) -0.1177(4) 0.3606(2) 0.0339(9) Uani 1.0 2 d .
C30 C 0.42813(19) -0.0948(4) 0.27384(18) 0.0285(8) Uani 1.0 2 d .
C31 C 0.4057(2) -0.2009(4) 0.2181(2) 0.0333(9) Uani 1.0 2 d .
C32 C 0.3775(2) -0.1794(4) 0.1348(2) 0.0329(9) Uani 1.0 2 d .
C33 C 0.35563(19) -0.0523(3) 0.10287(19) 0.0279(8) Uani 1.0 2 d .
C34 C 0.3257(2) -0.0318(4) 0.01509(19) 0.0327(9) Uani 1.0 2 d .
C35 C 0.2992(2) 0.0859(4) -0.01857(19) 0.0353(9) Uani 1.0 2 d .
C36 C 0.2918(2) 0.1845(4) 0.03713(18) 0.0298(8) Uani 1.0 2 d .
C37 C 0.5827(2) 0.4247(4) 0.15148(19) 0.0363(9) Uani 1.0 2 d .
C38 C 0.5487(3) 0.5527(5) 0.1521(3) 0.0463(11) Uani 1.0 2 d .
C39 C 0.6026(3) 0.6354(4) 0.2070(3) 0.0479(12) Uani 1.0 2 d .
C40 C 0.6833(3) 0.5958(4) 0.2670(3) 0.0371(10) Uani 1.0 2 d .
C41 C 0.7383(3) 0.6871(4) 0.3213(3) 0.0483(12) Uani 1.0 2 d .
C42 C 0.8149(3) 0.6507(4) 0.3801(3) 0.0470(12) Uani 1.0 2 d .
C43 C 0.8342(3) 0.5162(4) 0.3977(2) 0.0384(10) Uani 1.0 2 d .
C44 C 0.9080(3) 0.4795(5) 0.4675(2) 0.0456(11) Uani 1.0 2 d .
C45 C 0.9236(3) 0.3552(5) 0.4908(2) 0.0478(12) Uani 1.0 2 d .
C46 C 0.8621(2) 0.2551(4) 0.45121(19) 0.0376(9) Uani 1.0 2 d .
C47 C 0.8699(3) 0.1281(5) 0.4833(2) 0.0450(11) Uani 1.0 2 d .
C48 C 0.8079(3) 0.0341(4) 0.4508(3) 0.0471(12) Uani 1.0 2 d .
C49 C 0.7298(3) 0.0661(4) 0.3858(2) 0.0366(10) Uani 1.0 2 d .
C50 C 0.7204(2) 0.1886(3) 0.35329(17) 0.0262(8) Uani 1.0 2 d .
C51 C 0.78689(18) 0.2874(3) 0.38064(16) 0.0244(8) Uani 1.0 2 d .
C52 C 0.77778(19) 0.4184(3) 0.34866(17) 0.0249(8) Uani 1.0 2 d .
C53 C 0.7100(2) 0.4598(3) 0.27262(18) 0.0274(8) Uani 1.0 2 d .
C54 C 0.66604(19) 0.3799(4) 0.20401(17) 0.0283(8) Uani 1.0 2 d .
C55 C 0.6818(2) 0.2534(3) 0.17114(17) 0.0254(8) Uani 1.0 2 d .
C56 C 0.7554(2) 0.1598(3) 0.18536(16) 0.0259(8) Uani 1.0 2 d .
C57 C 0.8520(2) 0.1819(3) 0.23079(17) 0.0264(8) Uani 1.0 2 d .
C58 C 0.89757(18) 0.3078(4) 0.23946(16) 0.0253(8) Uani 1.0 2 d .
C59 C 0.86294(19) 0.4159(3) 0.18860(18) 0.0273(8) Uani 1.0 2 d .
C60 C 0.9097(3) 0.5320(4) 0.1961(3) 0.0377(10) Uani 1.0 2 d .
C61 C 0.9945(3) 0.5464(5) 0.2560(3) 0.0472(11) Uani 1.0 2 d .
C62 C 1.0320(3) 0.4427(5) 0.3038(3) 0.0474(11) Uani 1.0 2 d .
C63 C 0.98747(19) 0.3219(4) 0.29637(18) 0.0339(9) Uani 1.0 2 d .
C64 C 1.0318(3) 0.2100(5) 0.3392(2) 0.0427(11) Uani 1.0 2 d .
C65 C 0.9946(3) 0.0892(5) 0.3201(2) 0.0436(11) Uani 1.0 2 d .
C66 C 0.9056(3) 0.0723(4) 0.26389(19) 0.0352(9) Uani 1.0 2 d .
C67 C 0.8710(3) -0.0561(4) 0.2387(3) 0.0455(11) Uani 1.0 2 d .
C68 C 0.7897(3) -0.0725(4) 0.1822(3) 0.0492(12) Uani 1.0 2 d .
C69 C 0.7282(3) 0.0317(4) 0.1535(2) 0.0362(9) Uani 1.0 2 d .
C70 C 0.6385(3) 0.0085(5) 0.0979(3) 0.0482(12) Uani 1.0 2 d .
C71 C 0.5763(3) 0.1042(5) 0.0744(3) 0.0478(12) Uani 1.0 2 d .
C72 C 0.5992(3) 0.2263(4) 0.11157(18) 0.0349(9) Uani 1.0 2 d .
C73 C 0.9936(3) 0.2810(7) 0.0553(3) 0.0821(17) Uani 1.0 2 d .
H1 H 0.2047 0.5477 0.0343 0.0477 Uiso 1.0 2 calc R
H2 H 0.2241 0.6415 0.1646 0.0462 Uiso 1.0 2 calc R
H3 H 0.2705 0.6294 0.3142 0.0395 Uiso 1.0 2 calc R
H4 H 0.3190 0.5115 0.4337 0.0426 Uiso 1.0 2 calc R
H5 H 0.3280 0.3017 0.5064 0.0400 Uiso 1.0 2 calc R
H6 H 0.3094 0.0829 0.5056 0.0427 Uiso 1.0 2 calc R
H7 H 0.2422 -0.1177 0.4305 0.0449 Uiso 1.0 2 calc R
H8 H 0.1631 -0.2177 0.3094 0.0534 Uiso 1.0 2 calc R
H9 H 0.1268 -0.1032 0.1853 0.0449 Uiso 1.0 2 calc R
H10 H 0.1786 0.1055 0.1799 0.0350 Uiso 1.0 2 calc R
H11 H 0.4497 0.2856 0.2156 0.0328 Uiso 1.0 2 calc R
H12 H 0.5182 0.4472 0.3055 0.0393 Uiso 1.0 2 calc R
H13 H 0.5700 0.4052 0.4469 0.0402 Uiso 1.0 2 calc R
H14 H 0.5610 0.1962 0.4955 0.0431 Uiso 1.0 2 calc R
H15 H 0.5193 -0.0346 0.4695 0.0449 Uiso 1.0 2 calc R
H16 H 0.4768 -0.2027 0.3801 0.0419 Uiso 1.0 2 calc R
H17 H 0.4107 -0.2853 0.2386 0.0417 Uiso 1.0 2 calc R
H18 H 0.3725 -0.2490 0.0985 0.0404 Uiso 1.0 2 calc R
H19 H 0.3246 -0.1025 -0.0196 0.0396 Uiso 1.0 2 calc R
H20 H 0.2866 0.1015 -0.0751 0.0427 Uiso 1.0 2 calc R
H21 H 0.4916 0.5769 0.1177 0.0581 Uiso 1.0 2 calc R
H22 H 0.5866 0.7230 0.2041 0.0618 Uiso 1.0 2 calc R
H23 H 0.7216 0.7743 0.3164 0.0655 Uiso 1.0 2 calc R
H24 H 0.8557 0.7130 0.4093 0.0604 Uiso 1.0 2 calc R
H25 H 0.9467 0.5437 0.4971 0.0554 Uiso 1.0 2 calc R
H26 H 0.9750 0.3334 0.5337 0.0573 Uiso 1.0 2 calc R
H27 H 0.9195 0.1072 0.5280 0.0553 Uiso 1.0 2 calc R
H28 H 0.8166 -0.0504 0.4711 0.0605 Uiso 1.0 2 calc R
H29 H 0.6849 0.0036 0.3649 0.0467 Uiso 1.0 2 calc R
H30 H 0.6678 0.2086 0.3112 0.0328 Uiso 1.0 2 calc R
H31 H 0.8072 0.4068 0.1481 0.0337 Uiso 1.0 2 calc R
H32 H 0.8850 0.6010 0.1614 0.0469 Uiso 1.0 2 calc R
H33 H 1.0246 0.6263 0.2632 0.0580 Uiso 1.0 2 calc R
H34 H 1.0886 0.4522 0.3430 0.0571 Uiso 1.0 2 calc R
H35 H 1.0869 0.2193 0.3804 0.0515 Uiso 1.0 2 calc R
H36 H 1.0277 0.0163 0.3443 0.0542 Uiso 1.0 2 calc R
H37 H 0.9061 -0.1281 0.2618 0.0581 Uiso 1.0 2 calc R
H38 H 0.7726 -0.1552 0.1612 0.0637 Uiso 1.0 2 calc R
H39 H 0.6242 -0.0749 0.0770 0.0605 Uiso 1.0 2 calc R
H40 H 0.5200 0.0901 0.0355 0.0579 Uiso 1.0 2 calc R
H41 H 1.0334 0.3564 0.0602 0.0949 Uiso 1.0 2 calc R
H42 H 0.9909 0.2537 0.1099 0.0949 Uiso 1.0 2 calc R

loop_
_atom_site_aniso_label
_atom_site_aniso_U_11
_atom_site_aniso_U_22
_atom_site_aniso_U_33
_atom_site_aniso_U_12
_atom_site_aniso_U_13
_atom_site_aniso_U_23
Cl1 0.0512(6) 0.0631(7) 0.0584(6) 0.0057(5) 0.0122(5) -0.0109(5)
Cl2 0.0546(7) 0.0889(10) 0.0756(8) 0.0153(6) 0.0139(6) -0.0215(7)
O1 0.0419(12) 0.0376(14) 0.0240(10) 0.0014(11) 0.0073(9) 0.0048(10)
O2 0.0271(11) 0.0658(18) 0.0293(11) 0.0031(12) 0.0048(9) 0.0053(12)
C1 0.0303(16) 0.0322(18) 0.0335(16) 0.0017(14) 0.0080(13) 0.0053(14)
C2 0.041(2) 0.034(2) 0.0448(19) 0.0026(16) 0.0104(16) 0.0101(16)
C3 0.0412(19) 0.0229(17) 0.051(2) 0.0064(15) 0.0136(16) 0.0073(16)
C4 0.0286(16) 0.0177(16) 0.0462(18) -0.0001(13) 0.0154(14) -0.0001(14)
C5 0.0294(16) 0.0206(17) 0.0491(19) 0.0010(13) 0.0134(14) -0.0055(14)
C6 0.0329(17) 0.0308(18) 0.0426(18) -0.0035(14) 0.0167(14) -0.0117(15)
C7 0.0221(14) 0.0313(17) 0.0322(15) 0.0020(13) 0.0112(12) -0.0038(14)
C8 0.0277(16) 0.047(3) 0.0252(15) 0.0025(15) 0.0110(12) -0.0047(14)
C9 0.0354(17) 0.040(2) 0.0311(16) 0.0079(15) 0.0185(14) 0.0076(15)
C10 0.0279(15) 0.0305(18) 0.0352(16) 0.0045(14) 0.0156(13) 0.0027(14)
C11 0.0295(16) 0.0300(18) 0.053(2) 0.0093(15) 0.0215(15) 0.0155(16)
C12 0.0398(19) 0.0251(18) 0.069(3) 0.0035(15) 0.0312(18) 0.0017(17)
C13 0.0355(17) 0.0275(18) 0.049(2) -0.0034(15) 0.0217(15) -0.0114(15)
C14 0.0281(15) 0.0218(16) 0.0378(16) -0.0002(13) 0.0171(13) -0.0036(13)
C15 0.0225(14) 0.0248(16) 0.0324(16) 0.0021(12) 0.0150(12) 0.0016(13)
C16 0.0218(14) 0.0255(17) 0.0296(15) 0.0023(12) 0.0117(12) -0.0020(12)
C17 0.0232(14) 0.0257(16) 0.0287(15) -0.0015(13) 0.0089(12) -0.0042(13)
C18 0.0276(14) 0.0279(17) 0.0233(13) -0.0024(13) 0.0071(11) 0.0015(12)
C19 0.0260(15) 0.0254(17) 0.0240(14) -0.0014(13) 0.0080(12) -0.0017(13)
C20 0.0205(13) 0.0264(16) 0.0270(14) -0.0017(12) 0.0099(11) -0.0032(13)
C21 0.0259(15) 0.0273(17) 0.0293(15) 0.0006(13) 0.0157(12) 0.0025(13)
C22 0.0180(13) 0.0278(16) 0.0221(13) -0.0023(12) 0.0084(11) -0.0025(12)
C23 0.0240(14) 0.0304(17) 0.0262(14) -0.0009(13) 0.0114(11) -0.0031(13)
C24 0.0286(16) 0.0318(18) 0.0382(17) -0.0054(14) 0.0142(13) -0.0058(14)
C25 0.0249(15) 0.046(2) 0.0293(16) -0.0036(15) 0.0114(12) -0.0140(15)
C26 0.0307(16) 0.054(3) 0.0223(15) -0.0024(16) 0.0108(13) -0.0045(15)
C27 0.0286(16) 0.039(2) 0.0238(15) 0.0017(14) 0.0110(12) 0.0001(14)
C28 0.0318(17) 0.052(3) 0.0275(15) 0.0028(16) 0.0132(13) 0.0118(16)
C29 0.0346(17) 0.0301(18) 0.0404(17) 0.0045(14) 0.0160(14) 0.0130(15)
C30 0.0243(15) 0.0299(17) 0.0348(16) -0.0004(13) 0.0137(12) 0.0055(14)
C31 0.0297(16) 0.0221(17) 0.053(2) 0.0031(13) 0.0198(14) 0.0029(15)
C32 0.0299(16) 0.0272(17) 0.0443(18) -0.0015(14) 0.0147(14) -0.0114(15)
C33 0.0212(14) 0.0300(18) 0.0351(16) -0.0031(13) 0.0120(12) -0.0073(13)
C34 0.0300(16) 0.039(2) 0.0299(16) -0.0068(15) 0.0097(13) -0.0145(15)
C35 0.0321(17) 0.049(3) 0.0259(15) -0.0037(16) 0.0090(13) -0.0072(15)
C36 0.0307(16) 0.0332(18) 0.0250(15) -0.0053(14) 0.0069(12) 0.0008(14)
C37 0.0246(15) 0.055(3) 0.0299(16) 0.0070(16) 0.0084(13) 0.0083(16)
C38 0.040(2) 0.065(3) 0.0410(19) 0.026(2) 0.0214(17) 0.027(2)
C39 0.060(3) 0.040(3) 0.054(3) 0.0260(19) 0.034(2) 0.0214(19)
C40 0.0424(19) 0.0298(18) 0.050(2) 0.0110(15) 0.0315(16) 0.0097(16)
C41 0.078(3) 0.0208(18) 0.065(3) -0.0041(19) 0.052(3) -0.0044(18)
C42 0.058(3) 0.039(3) 0.054(3) -0.0139(19) 0.032(2) -0.0114(18)
C43 0.0405(19) 0.042(3) 0.0403(18) -0.0134(16) 0.0249(16) -0.0148(16)
C44 0.0310(18) 0.073(3) 0.0343(18) -0.0187(19) 0.0113(15) -0.022(2)
C45 0.0288(17) 0.088(4) 0.0265(16) -0.003(2) 0.0065(14) -0.0011(19)
C46 0.0231(15) 0.063(3) 0.0273(15) 0.0050(16) 0.0076(12) -0.0037(16)
C47 0.0367(19) 0.071(3) 0.0309(17) 0.0190(19) 0.0144(15) 0.0268(18)
C48 0.052(3) 0.049(3) 0.050(2) 0.027(2) 0.0302(18) 0.0265(19)
C49 0.0447(19) 0.0312(19) 0.0410(18) 0.0026(16) 0.0239(16) 0.0047(15)
C50 0.0308(16) 0.0302(17) 0.0206(13) 0.0038(14) 0.0121(12) 0.0038(13)
C51 0.0202(13) 0.0332(18) 0.0209(13) 0.0037(13) 0.0075(11) -0.0005(12)
C52 0.0219(13) 0.0312(17) 0.0235(14) -0.0041(13) 0.0095(11) -0.0060(13)
C53 0.0256(15) 0.0255(16) 0.0352(16) 0.0012(13) 0.0154(13) 0.0052(13)
C54 0.0202(14) 0.041(2) 0.0238(14) 0.0032(13) 0.0065(11) 0.0086(13)
C55 0.0263(15) 0.0289(17) 0.0219(13) -0.0026(13) 0.0082(11) 0.0023(12)
C56 0.0319(16) 0.0297(18) 0.0176(13) -0.0023(13) 0.0091(12) -0.0003(12)
C57 0.0322(16) 0.0265(16) 0.0247(14) 0.0064(13) 0.0148(12) 0.0012(13)
C58 0.0206(13) 0.0362(18) 0.0214(13) 0.0042(13) 0.0095(11) 0.0010(13)
C59 0.0206(14) 0.0284(16) 0.0353(16) -0.0001(13) 0.0117(12) 0.0038(14)
C60 0.0348(18) 0.037(2) 0.0452(19) -0.0068(15) 0.0170(15) 0.0018(16)
C61 0.0348(19) 0.051(3) 0.059(3) -0.0136(18) 0.0185(17) -0.008(2)
C62 0.0244(17) 0.076(3) 0.0422(19) -0.0112(19) 0.0089(15) -0.018(2)
C63 0.0216(14) 0.055(3) 0.0262(15) 0.0051(15) 0.0082(12) -0.0047(15)
C64 0.0216(16) 0.079(3) 0.0276(16) 0.0184(18) 0.0075(13) 0.0100(18)
C65 0.043(2) 0.060(3) 0.0333(17) 0.0277(19) 0.0189(15) 0.0152(17)
C66 0.0485(19) 0.0343(19) 0.0286(15) 0.0149(16) 0.0205(14) 0.0065(14)
C67 0.073(3) 0.029(2) 0.044(2) 0.0174(19) 0.031(2) 0.0068(16)
C68 0.081(3) 0.031(2) 0.047(2) -0.004(2) 0.037(2) -0.0073(17)
C69 0.049(2) 0.0327(19) 0.0316(16) -0.0065(16) 0.0183(15) -0.0043(14)
C70 0.065(3) 0.049(3) 0.0369(18) -0.024(2) 0.0246(18) -0.0180(18)
C71 0.039(2) 0.074(3) 0.0309(18) -0.020(2) 0.0113(15) -0.0160(19)
C72 0.0314(17) 0.051(3) 0.0230(15) -0.0097(16) 0.0082(13) 0.0010(14)
C73 0.044(3) 0.123(5) 0.069(3) 0.007(3) -0.001(2) -0.049(4)

loop_
_atom_type_symbol
_atom_type_description
_atom_type_scat_dispersion_real
_atom_type_scat_dispersion_imag
_atom_type_scat_source
C C 0.0181 0.0091
;
International Tables for Crystallography
(1992, Vol. C, Tables 4.2.6.8 and 6.1.1.4)
;
H H 0.0000 0.0000
;
International Tables for Crystallography
(1992, Vol. C, Table 6.1.1.4)
;
O O 0.0492 0.0322
;
International Tables for Crystallography
(1992, Vol. C, Tables 4.2.6.8 and 6.1.1.4)
;
Cl Cl 0.3639 0.7018
;
International Tables for Crystallography
(1992, Vol. C, Tables 4.2.6.8 and 6.1.1.4)
;

loop_
_geom_angle_atom_site_label_1
_geom_angle_atom_site_label_2
_geom_angle_atom_site_label_3
_geom_angle
_geom_angle_publ_flag
C1 O1 C36 105.9(3) yes
C37 O2 C72 105.2(3) yes
O1 C1 C2 122.6(3) yes
O1 C1 C18 112.3(3) yes
C2 C1 C18 125.0(3) yes
C1 C2 C3 115.4(3) yes
C2 C3 C4 122.2(4) yes
C3 C4 C5 119.6(3) yes
C3 C4 C17 121.7(3) yes
C5 C4 C17 118.6(3) yes
C4 C5 C6 121.0(3) yes
C5 C6 C7 120.6(3) yes
C6 C7 C8 120.3(3) yes
C6 C7 C16 120.5(3) yes
C8 C7 C16 119.2(3) yes
C7 C8 C9 121.5(3) yes
C8 C9 C10 121.0(3) yes
C9 C10 C11 120.3(3) yes
C9 C10 C15 119.1(3) yes
C11 C10 C15 120.4(3) yes
C10 C11 C12 120.2(4) yes
C11 C12 C13 120.2(4) yes
C12 C13 C14 120.5(3) yes
C13 C14 C15 121.7(3) yes
C10 C15 C14 116.8(3) yes
C10 C15 C16 119.4(3) yes
C14 C15 C16 123.5(3) yes
C7 C16 C15 118.1(3) yes
C7 C16 C17 117.0(3) yes
C15 C16 C17 124.6(3) yes
C4 C17 C16 118.6(3) yes
C4 C17 C18 115.1(3) yes
C16 C17 C18 126.3(3) yes
C1 C18 C17 118.4(3) yes
C1 C18 C19 104.8(3) yes
C17 C18 C19 136.7(3) yes
C18 C19 C20 137.6(3) yes
C18 C19 C36 104.6(3) yes
C20 C19 C36 117.9(3) yes
C19 C20 C21 126.4(3) yes
C19 C20 C33 115.6(3) yes
C21 C20 C33 118.0(3) yes
C20 C21 C22 124.3(3) yes
C20 C21 C30 117.3(3) yes
C22 C21 C30 118.2(3) yes
C21 C22 C23 123.2(3) yes
C21 C22 C27 118.9(3) yes
C23 C22 C27 117.6(3) yes
C22 C23 C24 121.8(3) yes
C23 C24 C25 120.0(3) yes
C24 C25 C26 119.6(3) yes
C25 C26 C27 121.0(3) yes
C22 C27 C26 119.5(3) yes
C22 C27 C28 119.6(3) yes
C26 C27 C28 120.8(3) yes
C27 C28 C29 122.0(3) yes
C28 C29 C30 120.7(3) yes
C21 C30 C29 119.2(3) yes
C21 C30 C31 120.6(3) yes
C29 C30 C31 120.1(3) yes
C30 C31 C32 120.3(3) yes
C31 C32 C33 120.8(3) yes
C20 C33 C32 119.5(3) yes
C20 C33 C34 120.4(3) yes
C32 C33 C34 120.0(3) yes
C33 C34 C35 122.5(4) yes
C34 C35 C36 115.9(3) yes
O1 C36 C19 111.8(3) yes
O1 C36 C35 123.1(3) yes
C19 C36 C35 125.1(3) yes
O2 C37 C38 124.0(3) yes
O2 C37 C54 111.5(4) yes
C38 C37 C54 124.4(3) yes
C37 C38 C39 116.2(4) yes
C38 C39 C40 123.1(4) yes
C39 C40 C41 120.7(4) yes
C39 C40 C53 119.6(3) yes
C41 C40 C53 119.7(3) yes
C40 C41 C42 121.5(4) yes
C41 C42 C43 120.3(4) yes
C42 C43 C44 119.6(4) yes
C42 C43 C52 120.6(3) yes
C44 C43 C52 119.7(4) yes
C43 C44 C45 121.8(4) yes
C44 C45 C46 120.9(3) yes
C45 C46 C47 121.1(3) yes
C45 C46 C51 119.0(4) yes
C47 C46 C51 119.8(3) yes
C46 C47 C48 122.2(3) yes
C47 C48 C49 119.0(4) yes
C48 C49 C50 120.1(4) yes
C49 C50 C51 123.1(3) yes
C46 C51 C50 115.5(3) yes
C46 C51 C52 119.8(3) yes
C50 C51 C52 124.3(3) yes
C43 C52 C51 117.5(3) yes
C43 C52 C53 117.6(3) yes
C51 C52 C53 124.7(3) yes
C40 C53 C52 116.9(3) yes
C40 C53 C54 116.3(3) yes
C52 C53 C54 126.8(3) yes
C37 C54 C53 117.4(3) yes
C37 C54 C55 105.3(3) yes
C53 C54 C55 137.3(3) yes
C54 C55 C56 137.0(3) yes
C54 C55 C72 104.3(3) yes
C56 C55 C72 118.7(3) yes
C55 C56 C57 126.3(3) yes
C55 C56 C69 115.1(3) yes
C57 C56 C69 118.5(3) yes
C56 C57 C58 124.3(3) yes
C56 C57 C66 117.5(3) yes
C58 C57 C66 118.1(3) yes
C57 C58 C59 123.6(3) yes
C57 C58 C63 119.3(3) yes
C59 C58 C63 116.7(3) yes
C58 C59 C60 122.2(3) yes
C59 C60 C61 120.1(4) yes
C60 C61 C62 119.4(4) yes
C61 C62 C63 122.1(3) yes
C58 C63 C62 119.3(3) yes
C58 C63 C64 118.8(4) yes
C62 C63 C64 121.7(3) yes
C63 C64 C65 120.8(3) yes
C64 C65 C66 121.2(4) yes
C57 C66 C65 119.9(4) yes
C57 C66 C67 119.7(3) yes
C65 C66 C67 120.4(4) yes
C66 C67 C68 120.7(4) yes
C67 C68 C69 122.2(4) yes
C56 C69 C68 118.3(3) yes
C56 C69 C70 121.0(4) yes
C68 C69 C70 120.5(4) yes
C69 C70 C71 121.8(4) yes
C70 C71 C72 117.2(4) yes
O2 C72 C55 112.8(3) yes
O2 C72 C71 122.9(3) yes
C55 C72 C71 124.2(4) yes
Cl1 C73 Cl2 112.8(3) yes
C1 C2 H1 122.139 no
C3 C2 H1 122.427 no
C2 C3 H2 118.935 no
C4 C3 H2 118.832 no
C4 C5 H3 119.403 no
C6 C5 H3 119.555 no
C5 C6 H4 119.791 no
C7 C6 H4 119.632 no
C7 C8 H5 118.655 no
C9 C8 H5 119.826 no
C8 C9 H6 119.470 no
C10 C9 H6 119.555 no
C10 C11 H7 120.262 no
C12 C11 H7 119.511 no
C11 C12 H8 120.281 no
C13 C12 H8 119.499 no
C12 C13 H9 119.588 no
C14 C13 H9 119.946 no
C13 C14 H10 119.210 no
C15 C14 H10 119.074 no
C22 C23 H11 119.298 no
C24 C23 H11 118.853 no
C23 C24 H12 119.783 no
C25 C24 H12 120.173 no
C24 C25 H13 119.944 no
C26 C25 H13 120.475 no
C25 C26 H14 119.422 no
C27 C26 H14 119.569 no
C27 C28 H15 119.517 no
C29 C28 H15 118.524 no
C28 C29 H16 120.247 no
C30 C29 H16 119.098 no
C30 C31 H17 119.570 no
C32 C31 H17 120.150 no
C31 C32 H18 119.651 no
C33 C32 H18 119.524 no
C33 C34 H19 118.407 no
C35 C34 H19 119.079 no
C34 C35 H20 122.519 no
C36 C35 H20 121.603 no
C37 C38 H21 121.287 no
C39 C38 H21 122.505 no
C38 C39 H22 118.421 no
C40 C39 H22 118.493 no
C40 C41 H23 119.200 no
C42 C41 H23 119.267 no
C41 C42 H24 120.257 no
C43 C42 H24 119.409 no
C43 C44 H25 119.098 no
C45 C44 H25 119.063 no
C44 C45 H26 119.943 no
C46 C45 H26 119.169 no
C46 C47 H27 119.435 no
C48 C47 H27 118.354 no
C47 C48 H28 120.521 no
C49 C48 H28 120.523 no
C48 C49 H29 119.855 no
C50 C49 H29 120.077 no
C49 C50 H30 118.916 no
C51 C50 H30 118.011 no
C58 C59 H31 118.339 no
C60 C59 H31 119.472 no
C59 C60 H32 119.844 no
C61 C60 H32 120.083 no
C60 C61 H33 120.146 no
C62 C61 H33 120.450 no
C61 C62 H34 119.181 no
C63 C62 H34 118.752 no
C63 C64 H35 119.606 no
C65 C64 H35 119.618 no
C64 C65 H36 119.670 no
C66 C65 H36 119.102 no
C66 C67 H37 119.296 no
C68 C67 H37 119.973 no
C67 C68 H38 119.346 no
C69 C68 H38 118.428 no
C69 C70 H39 118.561 no
C71 C70 H39 119.673 no
C70 C71 H40 121.396 no
C72 C71 H40 121.374 no
Cl1 C73 H41 109.696 no
Cl1 C73 H42 109.554 no
Cl2 C73 H41 107.925 no
Cl2 C73 H42 107.348 no
H41 C73 H42 109.459 no

loop_
_geom_bond_atom_site_label_1
_geom_bond_atom_site_label_2
_geom_bond_distance
_geom_bond_publ_flag
Cl1 C73 1.760(5) yes
Cl2 C73 1.745(7) yes
O1 C1 1.359(4) yes
O1 C36 1.379(5) yes
O2 C37 1.378(5) yes
O2 C72 1.370(5) yes
C1 C2 1.405(5) yes
C1 C18 1.405(5) yes
C2 C3 1.386(6) yes
C3 C4 1.409(5) yes
C4 C5 1.427(5) yes
C4 C17 1.437(5) yes
C5 C6 1.365(5) yes
C6 C7 1.427(5) yes
C7 C8 1.436(5) yes
C7 C16 1.426(5) yes
C8 C9 1.347(5) yes
C9 C10 1.429(5) yes
C10 C11 1.422(5) yes
C10 C15 1.434(5) yes
C11 C12 1.376(5) yes
C12 C13 1.410(6) yes
C13 C14 1.375(5) yes
C14 C15 1.431(4) yes
C15 C16 1.444(5) yes
C16 C17 1.456(5) yes
C17 C18 1.442(5) yes
C18 C19 1.463(5) yes
C19 C20 1.431(5) yes
C19 C36 1.406(4) yes
C20 C21 1.448(4) yes
C20 C33 1.437(5) yes
C21 C22 1.461(4) yes
C21 C30 1.433(5) yes
C22 C23 1.410(5) yes
C22 C27 1.425(4) yes
C23 C24 1.384(5) yes
C24 C25 1.399(5) yes
C25 C26 1.387(5) yes
C26 C27 1.410(5) yes
C27 C28 1.418(5) yes
C28 C29 1.353(5) yes
C29 C30 1.442(5) yes
C30 C31 1.418(5) yes
C31 C32 1.367(5) yes
C32 C33 1.417(5) yes
C33 C34 1.436(5) yes
C34 C35 1.350(5) yes
C35 C36 1.404(5) yes
C37 C38 1.413(6) yes
C37 C54 1.401(4) yes
C38 C39 1.351(6) yes
C39 C40 1.412(5) yes
C40 C41 1.412(5) yes
C40 C53 1.451(5) yes
C41 C42 1.351(6) yes
C42 C43 1.428(6) yes
C43 C44 1.430(5) yes
C43 C52 1.426(5) yes
C44 C45 1.340(7) yes
C45 C46 1.423(6) yes
C46 C47 1.406(6) yes
C46 C51 1.439(4) yes
C47 C48 1.351(6) yes
C48 C49 1.410(5) yes
C49 C50 1.365(5) yes
C50 C51 1.413(5) yes
C51 C52 1.443(5) yes
C52 C53 1.466(4) yes
C53 C54 1.425(4) yes
C54 C55 1.457(5) yes
C55 C56 1.436(5) yes
C55 C72 1.396(4) yes
C56 C57 1.464(4) yes
C56 C69 1.439(5) yes
C57 C58 1.454(5) yes
C57 C66 1.410(5) yes
C58 C59 1.413(5) yes
C58 C63 1.436(4) yes
C59 C60 1.374(5) yes
C60 C61 1.402(5) yes
C61 C62 1.363(6) yes
C62 C63 1.400(6) yes
C63 C64 1.425(6) yes
C64 C65 1.365(6) yes
C65 C66 1.424(5) yes
C66 C67 1.441(5) yes
C67 C68 1.340(6) yes
C68 C69 1.412(6) yes
C69 C70 1.438(5) yes
C70 C71 1.342(6) yes
C71 C72 1.404(6) yes
C2 H1 0.930 no
C3 H2 0.930 no
C5 H3 0.930 no
C6 H4 0.930 no
C8 H5 0.930 no
C9 H6 0.930 no
C11 H7 0.930 no
C12 H8 0.930 no
C13 H9 0.930 no
C14 H10 0.930 no
C23 H11 0.930 no
C24 H12 0.930 no
C25 H13 0.930 no
C26 H14 0.930 no
C28 H15 0.930 no
C29 H16 0.930 no
C31 H17 0.930 no
C32 H18 0.930 no
C34 H19 0.930 no
C35 H20 0.930 no
C38 H21 0.930 no
C39 H22 0.930 no
C41 H23 0.930 no
C42 H24 0.930 no
C44 H25 0.930 no
C45 H26 0.930 no
C47 H27 0.930 no
C48 H28 0.930 no
C49 H29 0.930 no
C50 H30 0.930 no
C59 H31 0.930 no
C60 H32 0.930 no
C61 H33 0.930 no
C62 H34 0.930 no
C64 H35 0.930 no
C65 H36 0.930 no
C67 H37 0.930 no
C68 H38 0.930 no
C70 H39 0.930 no
C71 H40 0.930 no
C73 H41 0.970 no
C73 H42 0.970 no

loop_
_geom_contact_atom_site_label_1
_geom_contact_atom_site_label_2
_geom_contact_distance
_geom_contact_publ_flag
_geom_contact_site_symmetry_2
O1 C3 3.631(5) no .
O1 C4 4.097(4) no .
O1 C17 3.628(4) no .
O1 C20 3.626(4) no .
O1 C33 4.113(4) no .
O1 C34 3.624(5) no .
O2 C39 3.643(5) no .
O2 C40 4.124(4) no .
O2 C53 3.606(4) no .
O2 C56 3.630(4) no .
O2 C69 4.109(5) no .
O2 C70 3.621(6) no .
C1 C4 2.744(5) no .
C1 C5 4.162(5) no .
C1 C16 3.810(5) no .
C1 C20 3.696(5) no .
C1 C23 4.052(4) no .
C1 C35 3.533(5) no .
C2 C5 3.734(5) no .
C2 C17 2.904(5) no .
C2 C19 3.634(5) no .
C2 C36 3.535(5) no .
C3 C6 3.705(5) no .
C3 C16 3.782(5) no .
C3 C18 2.808(5) no .
C4 C7 2.833(5) no .
C4 C15 3.801(5) no .
C4 C19 3.855(5) no .
C4 C23 3.754(5) no .
C4 C24 3.885(4) no .
C5 C8 3.728(5) no .
C5 C16 2.847(5) no .
C5 C18 3.722(5) no .
C5 C24 3.927(5) no .
C6 C9 3.717(5) no .
C6 C15 3.762(5) no .
C6 C17 2.822(5) no .
C6 C23 4.116(5) no .
C6 C24 3.731(5) no .
C6 C25 3.825(5) no .
C7 C10 2.835(5) no .
C7 C14 3.777(5) no .
C7 C18 3.803(5) no .
C7 C22 3.660(5) no .
C7 C23 3.653(5) no .
C7 C24 3.645(5) no .
C7 C25 3.654(5) no .
C7 C26 3.726(5) no .
C7 C27 3.762(5) no .
C8 C11 3.700(5) no .
C8 C15 2.824(5) no .
C8 C17 3.775(5) no .
C8 C22 4.053(5) no .
C8 C25 3.907(5) no .
C8 C26 3.560(5) no .
C8 C27 3.667(5) no .
C9 C12 3.724(5) no .
C9 C14 3.745(5) no .
C9 C16 2.839(5) no .
C9 C22 4.023(5) no .
C9 C26 3.833(5) no .
C9 C27 3.541(6) no .
C9 C28 3.642(6) no .
C10 C13 2.801(5) no .
C10 C17 3.849(5) no .
C10 C21 3.668(5) no .
C10 C22 3.681(5) no .
C10 C27 3.600(5) no .
C10 C28 3.589(5) no .
C10 C29 3.756(5) no .
C10 C30 3.830(5) no .
C11 C14 2.800(5) no .
C11 C16 3.790(5) no .
C11 C21 4.178(5) no .
C11 C28 3.971(5) no .
C11 C29 3.748(5) no .
C11 C30 3.885(5) no .
C12 C15 2.842(5) no .
C12 C29 4.179(5) no .
C12 C30 3.917(5) no .
C12 C31 4.109(6) no .
C13 C16 3.785(5) no .
C13 C19 4.085(5) no .
C13 C20 3.743(5) no .
C13 C21 3.865(5) no .
C13 C30 3.893(5) no .
C13 C31 4.005(5) no .
C13 C32 4.195(6) no .
C13 C33 4.093(6) no .
C14 C17 3.074(5) no .
C14 C18 3.117(5) no .
C14 C19 3.092(5) no .
C14 C20 3.080(5) no .
C14 C21 3.265(5) no .
C14 C22 3.910(4) no .
C14 C30 3.782(5) no .
C14 C33 3.850(5) no .
C14 C36 4.118(5) no .
C15 C18 3.180(5) no .
C15 C19 3.484(5) no .
C15 C20 3.446(5) no .
C15 C21 3.116(5) no .
C15 C22 3.224(5) no .
C15 C23 3.854(5) no .
C15 C27 3.686(4) no .
C15 C28 4.069(5) no .
C15 C29 4.145(5) no .
C15 C30 3.740(5) no .
C16 C19 3.394(5) no .
C16 C20 3.752(5) no .
C16 C21 3.476(5) no .
C16 C22 3.069(5) no .
C16 C23 3.168(5) no .
C16 C24 3.680(5) no .
C16 C25 4.080(4) no .
C16 C26 4.069(4) no .
C16 C27 3.634(4) no .
C17 C20 3.569(5) no .
C17 C21 3.753(5) no .
C17 C22 3.409(4) no .
C17 C23 2.990(4) no .
C17 C24 3.568(4) no .
C17 C36 3.705(5) no .
C18 C21 3.395(4) no .
C18 C22 3.468(4) no .
C18 C23 3.040(4) no .
C18 C24 3.985(4) no .
C18 C33 3.857(5) no .
C18 C34 4.193(5) no .
C18 C35 3.631(5) no .
C19 C22 3.166(4) no .
C19 C23 3.087(4) no .
C19 C30 3.799(5) no .
C19 C32 3.717(5) no .
C19 C34 2.802(5) no .
C20 C23 3.062(4) no .
C20 C27 3.840(4) no .
C20 C29 3.782(5) no .
C20 C31 2.827(5) no .
C20 C35 2.892(4) no .
C21 C24 3.794(5) no .
C21 C26 3.777(4) no .
C21 C28 2.834(4) no .
C21 C32 2.841(5) no .
C21 C34 3.783(5) no .
C21 C36 3.786(4) no .
C22 C25 2.828(5) no .
C22 C29 2.841(5) no .
C22 C31 3.780(5) no .
C22 C33 3.807(4) no .
C23 C26 2.777(4) no .
C23 C28 3.718(5) no .
C23 C30 3.777(5) no .
C24 C27 2.804(5) no .
C25 C28 3.728(6) no .
C26 C29 3.700(5) no .
C27 C30 2.841(5) no .
C28 C31 3.713(5) no .
C29 C32 3.725(5) no .
C30 C33 2.817(5) no .
C31 C34 3.726(5) no .
C32 C35 3.719(5) no .
C32 C36 4.151(5) no .
C33 C36 2.740(5) no .
C37 C40 2.750(5) no .
C37 C41 4.159(5) no .
C37 C52 3.785(4) no .
C37 C56 3.698(5) no .
C37 C59 4.084(5) no .
C37 C71 3.534(6) no .
C38 C41 3.706(5) no .
C38 C53 2.870(5) no .
C38 C55 3.638(6) no .
C38 C72 3.548(6) no .
C39 C42 3.695(6) no .
C39 C52 3.768(5) no .
C39 C54 2.802(6) no .
C39 C55 4.197(6) no .
C40 C43 2.819(5) no .
C40 C51 3.812(5) no .
C40 C55 3.870(5) no .
C40 C59 3.785(5) no .
C40 C60 3.945(6) no .
C41 C44 3.702(6) no .
C41 C52 2.838(5) no .
C41 C54 3.728(5) no .
C41 C60 4.060(7) no .
C42 C45 3.706(6) no .
C42 C51 3.761(6) no .
C42 C53 2.840(5) no .
C42 C60 3.926(7) no .
C42 C61 3.972(7) no .
C43 C46 2.828(6) no .
C43 C50 3.762(5) no .
C43 C54 3.809(4) no .
C43 C58 3.731(5) no .
C43 C59 3.793(5) no .
C43 C60 3.851(6) no .
C43 C61 3.825(6) no .
C43 C62 3.793(6) no .
C43 C63 3.780(6) no .
C44 C47 3.681(7) no .
C44 C51 2.813(5) no .
C44 C53 3.788(4) no .
C44 C58 4.180(5) no .
C44 C61 4.153(6) no .
C44 C62 3.728(6) no .
C44 C63 3.761(6) no .
C45 C48 3.708(7) no .
C45 C50 3.714(5) no .
C45 C52 2.847(4) no .
C45 C58 4.160(5) no .
C45 C62 4.005(6) no .
C45 C63 3.656(5) no .
C45 C64 3.683(6) no .
C46 C49 2.785(5) no .
C46 C53 3.867(5) no .
C46 C57 3.739(5) no .
C46 C58 3.772(5) no .
C46 C63 3.660(5) no .
C46 C64 3.580(6) no .
C46 C65 3.750(6) no .
C46 C66 3.867(5) no .
C47 C50 2.749(5) no .
C47 C52 3.776(5) no .
C47 C64 3.951(6) no .
C47 C65 3.730(6) no .
C47 C66 3.903(6) no .
C48 C51 2.843(6) no .
C48 C65 4.036(6) no .
C48 C66 3.824(6) no .
C48 C67 4.031(6) no .
C49 C52 3.779(5) no .
C49 C55 3.977(5) no .
C49 C56 3.617(5) no .
C49 C57 3.756(5) no .
C49 C66 3.748(6) no .
C49 C67 3.870(6) no .
C49 C68 4.021(6) no .
C49 C69 3.908(5) no .
C50 C53 3.087(5) no .
C50 C54 3.117(5) no .
C50 C55 3.029(4) no .
C50 C56 3.018(5) no .
C50 C57 3.213(5) no .
C50 C58 3.868(5) no .
C50 C66 3.696(5) no .
C50 C67 4.182(6) no .
C50 C69 3.752(5) no .
C50 C72 3.995(4) no .
C51 C54 3.178(4) no .
C51 C55 3.464(4) no .
C51 C56 3.444(4) no .
C51 C57 3.128(5) no .
C51 C58 3.245(5) no .
C51 C59 3.926(5) no .
C51 C63 3.671(5) no .
C51 C64 4.001(5) no .
C51 C65 4.076(5) no .
C51 C66 3.714(5) no .
C52 C55 3.396(4) no .
C52 C56 3.770(5) no .
C52 C57 3.502(5) no .
C52 C58 3.107(5) no .
C52 C59 3.270(5) no .
C52 C60 3.817(6) no .
C52 C61 4.178(6) no .
C52 C62 4.089(5) no .
C52 C63 3.625(5) no .
C53 C56 3.560(5) no .
C53 C57 3.744(5) no .
C53 C58 3.394(5) no .
C53 C59 3.033(5) no .
C53 C60 3.640(6) no .
C53 C72 3.665(5) no .
C54 C57 3.387(5) no .
C54 C58 3.445(4) no .
C54 C59 3.058(5) no .
C54 C60 4.013(5) no .
C54 C69 3.853(5) no .
C54 C70 4.188(6) no .
C54 C71 3.608(5) no .
C55 C58 3.182(4) no .
C55 C59 3.138(5) no .
C55 C66 3.791(5) no .
C55 C68 3.707(5) no .
C55 C70 2.802(6) no .
C56 C59 3.083(5) no .
C56 C63 3.861(4) no .
C56 C65 3.765(5) no .
C56 C67 2.813(5) no .
C56 C71 2.887(5) no .
C57 C60 3.786(5) no .
C57 C62 3.770(5) no .
C57 C64 2.835(4) no .
C57 C68 2.825(5) no .
C57 C70 3.820(5) no .
C57 C72 3.812(4) no .
C58 C61 2.829(6) no .
C58 C65 2.821(5) no .
C58 C67 3.765(5) no .
C58 C69 3.827(5) no .
C59 C62 2.760(4) no .
C59 C64 3.724(5) no .
C59 C66 3.751(5) no .
C60 C63 2.795(5) no .
C61 C64 3.718(6) no .
C62 C65 3.701(7) no .
C63 C66 2.836(5) no .
C64 C67 3.738(6) no .
C65 C68 3.710(6) no .
C66 C69 2.837(5) no .
C67 C70 3.713(6) no .
C68 C71 3.706(6) no .
C68 C72 4.149(6) no .
C69 C72 2.743(5) no .
Cl1 C34 3.426(4) no 2_655
Cl1 C59 3.477(4) no .
Cl2 O1 3.552(3) no 1_655
O1 Cl2 3.552(3) no 1_455
O1 C68 3.387(5) no 2_655
O1 C70 3.439(5) no 2_655
O2 C23 3.435(4) no .
O2 C34 3.418(5) no 2_655
C3 C31 3.553(5) no 1_565
C3 C32 3.588(5) no 1_565
C9 C42 3.576(7) no 2_646
C13 C65 3.574(6) no 1_455
C15 C64 3.483(5) no 1_455
C23 O2 3.435(4) no .
C23 C37 3.379(5) no .
C24 C37 3.428(5) no .
C24 C50 3.538(5) no .
C24 C53 3.470(5) no .
C24 C54 3.479(5) no .
C25 C28 3.519(5) no 2_656
C25 C50 3.415(5) no .
C26 C49 3.578(6) no .
C26 C50 3.432(5) no .
C27 C49 3.531(5) no .
C28 C25 3.519(5) no 2_646
C31 C3 3.553(5) no 1_545
C31 C39 3.450(6) no 1_545
C32 C3 3.588(5) no 1_545
C34 Cl1 3.426(4) no 2_645
C34 O2 3.418(5) no 2_645
C34 C37 3.460(5) no 2_645
C37 C23 3.379(5) no .
C37 C24 3.428(5) no .
C37 C34 3.460(5) no 2_655
C39 C31 3.450(6) no 1_565
C42 C9 3.576(7) no 2_656
C44 C47 3.557(6) no 2_756
C47 C44 3.557(6) no 2_746
C49 C26 3.578(6) no .
C49 C27 3.531(5) no .
C50 C24 3.538(5) no .
C50 C25 3.415(5) no .
C50 C26 3.432(5) no .
C53 C24 3.470(5) no .
C54 C24 3.479(5) no .
C59 Cl1 3.477(4) no .
C64 C15 3.483(5) no 1_655
C65 C13 3.574(6) no 1_655
C68 O1 3.387(5) no 2_645
C70 O1 3.439(5) no 2_645
O1 H1 2.6600 no .
O1 H10 3.9101 no .
O1 H11 3.8499 no .
O1 H20 2.6718 no .
O2 H21 2.6918 no .
O2 H30 3.8078 no .
O2 H31 3.9563 no .
O2 H40 2.6567 no .
C1 H2 3.2062 no .
C1 H10 3.4820 no .
C1 H11 3.3284 no .
C1 H20 3.9429 no .
C2 H3 3.9896 no .
C2 H11 4.1349 no .
C3 H3 2.6136 no .
C3 H11 4.1547 no .
C4 H1 3.2931 no .
C4 H4 3.2652 no .
C4 H10 4.0345 no .
C4 H11 3.5648 no .
C4 H12 3.7790 no .
C5 H2 2.6010 no .
C5 H5 3.9888 no .
C5 H12 3.7940 no .
C6 H2 3.9560 no .
C6 H5 2.6369 no .
C6 H12 3.8556 no .
C6 H13 3.9716 no .
C7 H3 3.2594 no .
C7 H6 3.2640 no .
C7 H10 4.0755 no .
C7 H11 4.1074 no .
C7 H12 4.0816 no .
C7 H13 4.0638 no .
C7 H14 4.1868 no .
C8 H4 2.6491 no .
C8 H7 3.9828 no .
C8 H14 3.7236 no .
C9 H4 3.9851 no .
C9 H7 2.6516 no .
C9 H14 3.9319 no .
C9 H15 3.7146 no .
C10 H5 3.2556 no .
C10 H8 3.2688 no .
C10 H9 3.7307 no .
C10 H10 3.2817 no .
C10 H15 3.9273 no .
C11 H6 2.6449 no .
C11 H9 3.2481 no .
C11 H10 3.7301 no .
C11 H16 3.9578 no .
C12 H6 4.0059 no .
C12 H10 3.2526 no .
C13 H7 3.2531 no .
C14 H7 3.7301 no .
C14 H8 3.2487 no .
C15 H5 3.7532 no .
C15 H6 3.3055 no .
C15 H7 3.3168 no .
C15 H8 3.7713 no .
C15 H9 3.2868 no .
C15 H11 4.1047 no .
C16 H3 3.7733 no .
C16 H4 3.3098 no .
C16 H5 3.2991 no .
C16 H6 3.7647 no .
C16 H10 2.7091 no .
C16 H11 3.4006 no .
C16 H12 4.1565 no .
C17 H1 3.8290 no .
C17 H2 3.3124 no .
C17 H3 3.3029 no .
C17 H4 3.7424 no .
C17 H10 2.7784 no .
C17 H11 2.8350 no .
C17 H12 3.7739 no .
C18 H1 3.3277 no .
C18 H2 3.7366 no .
C18 H10 2.5234 no .
C18 H11 2.5081 no .
C18 H12 4.1557 no .
C19 H10 2.5478 no .
C19 H11 2.5015 no .
C19 H19 3.7287 no .
C19 H20 3.3249 no .
C20 H9 4.0000 no .
C20 H10 2.8966 no .
C20 H11 2.7654 no .
C20 H17 3.7477 no .
C20 H18 3.3044 no .
C20 H19 3.3205 no .
C20 H20 3.8157 no .
C21 H10 3.4596 no .
C21 H11 2.6962 no .
C21 H15 3.7583 no .
C21 H16 3.3139 no .
C21 H17 3.3102 no .
C21 H18 3.7667 no .
C22 H10 4.1324 no .
C22 H12 3.2748 no .
C22 H13 3.7573 no .
C22 H14 3.2872 no .
C22 H15 3.2925 no .
C22 H16 3.7702 no .
C23 H13 3.2473 no .
C23 H14 3.7069 no .
C24 H4 4.0922 no .
C24 H14 3.2448 no .
C25 H4 3.9288 no .
C25 H5 4.0091 no .
C25 H11 3.2429 no .
C25 H15 4.0091 no .
C26 H5 3.7307 no .
C26 H6 4.1046 no .
C26 H11 3.7062 no .
C26 H12 3.2475 no .
C26 H15 2.6332 no .
C27 H5 4.1353 no .
C27 H6 3.8900 no .
C27 H11 3.2655 no .
C27 H12 3.7340 no .
C27 H13 3.2745 no .
C27 H16 3.2600 no .
C28 H6 3.7248 no .
C28 H7 4.0676 no .
C28 H14 2.6291 no .
C28 H17 3.9825 no .
C29 H7 3.8982 no .
C29 H14 3.9705 no .
C29 H17 2.6416 no .
C30 H10 4.1930 no .
C30 H11 4.0678 no .
C30 H15 3.2606 no .
C30 H18 3.2499 no .
C31 H9 4.1941 no .
C31 H16 2.6405 no .
C31 H19 3.9779 no .
C32 H9 4.1477 no .
C32 H16 3.9923 no .
C32 H19 2.6208 no .
C33 H9 4.0657 no .
C33 H10 3.6344 no .
C33 H11 4.0285 no .
C33 H17 3.2573 no .
C33 H20 3.2922 no .
C34 H18 2.6304 no .
C35 H18 3.9727 no .
C36 H1 3.9546 no .
C36 H10 3.3876 no .
C36 H11 3.4438 no .
C36 H19 3.1819 no .
C37 H22 3.1895 no .
C37 H30 3.4530 no .
C37 H31 3.3900 no .
C37 H40 3.9425 no .
C38 H23 3.9616 no .
C38 H31 4.1766 no .
C39 H23 2.6165 no .
C39 H31 4.1914 no .
C40 H21 3.2745 no .
C40 H24 3.2463 no .
C40 H30 4.0701 no .
C40 H31 3.6341 no .
C40 H32 3.8968 no .
C41 H22 2.6058 no .
C41 H25 3.9636 no .
C41 H32 4.0005 no .
C42 H22 3.9487 no .
C42 H25 2.6260 no .
C42 H32 4.1131 no .
C42 H33 4.1382 no .
C43 H23 3.2453 no .
C43 H26 3.2594 no .
C43 H30 4.0518 no .
C44 H24 2.6321 no .
C44 H27 3.9555 no .
C44 H34 3.8523 no .
C45 H24 3.9646 no .
C45 H27 2.6314 no .
C45 H34 4.0726 no .
C45 H35 3.7195 no .
C46 H25 3.2397 no .
C46 H28 3.2524 no .
C46 H29 3.7145 no .
C46 H30 3.2524 no .
C46 H35 3.8850 no .
C47 H26 2.6364 no .
C47 H29 3.2155 no .
C47 H30 3.6782 no .
C47 H35 4.1816 no .
C47 H36 3.9148 no .
C48 H26 3.9797 no .
C48 H30 3.2394 no .
C48 H36 4.1558 no .
C48 H37 4.1876 no .
C49 H27 3.2151 no .
C50 H27 3.6789 no .
C50 H28 3.2421 no .
C51 H25 3.7427 no .
C51 H26 3.3020 no .
C51 H27 3.2984 no .
C51 H28 3.7712 no .
C51 H29 3.2748 no .
C51 H31 4.1799 no .
C52 H23 3.7641 no .
C52 H24 3.3091 no .
C52 H25 3.3025 no .
C52 H26 3.7734 no .
C52 H30 2.6878 no .
C52 H31 3.5124 no .
C53 H21 3.7926 no .
C53 H22 3.3081 no .
C53 H23 3.3126 no .
C53 H24 3.7597 no .
C53 H30 2.7788 no .
C53 H31 2.9030 no .
C53 H32 3.8888 no .
C54 H21 3.3208 no .
C54 H22 3.7263 no .
C54 H30 2.5133 no .
C54 H31 2.5520 no .
C55 H29 4.1356 no .
C55 H30 2.4591 no .
C55 H31 2.5642 no .
C55 H39 3.7302 no .
C55 H40 3.3068 no .
C56 H29 3.8076 no .
C56 H30 2.8163 no .
C56 H31 2.7777 no .
C56 H37 3.7381 no .
C56 H38 3.2844 no .
C56 H39 3.3301 no .
C56 H40 3.8150 no .
C57 H30 3.3983 no .
C57 H31 2.6890 no .
C57 H35 3.7590 no .
C57 H36 3.2841 no .
C57 H37 3.2975 no .
C57 H38 3.7504 no .
C58 H30 4.0762 no .
C58 H32 3.2733 no .
C58 H33 3.7577 no .
C58 H34 3.2824 no .
C58 H35 3.3009 no .
C58 H36 3.7499 no .
C59 H33 3.2415 no .
C59 H34 3.6900 no .
C60 H34 3.2260 no .
C61 H24 4.0961 no .
C61 H31 3.2421 no .
C61 H35 4.0073 no .
C62 H25 3.9339 no .
C62 H31 3.6895 no .
C62 H32 3.2255 no .
C62 H35 2.6546 no .
C63 H26 4.0391 no .
C63 H31 3.2650 no .
C63 H32 3.7243 no .
C63 H33 3.2549 no .
C63 H36 3.2614 no .
C64 H26 3.8068 no .
C64 H27 4.1075 no .
C64 H34 2.6297 no .
C64 H37 4.0040 no .
C65 H27 3.9486 no .
C65 H34 3.9749 no .
C65 H37 2.6505 no .
C66 H29 4.1675 no .
C66 H30 4.1062 no .
C66 H31 4.0327 no .
C66 H35 3.2649 no .
C66 H38 3.2537 no .
C67 H28 4.1945 no .
C67 H29 3.9811 no .
C67 H36 2.6433 no .
C67 H39 3.9661 no .
C68 H29 3.8846 no .
C68 H36 3.9722 no .
C68 H39 2.6331 no .
C69 H29 3.7865 no .
C69 H30 3.5254 no .
C69 H31 4.0455 no .
C69 H37 3.2438 no .
C69 H40 3.2760 no .
C70 H30 4.0501 no .
C70 H38 2.6209 no .
C71 H30 3.9878 no .
C71 H38 3.9528 no .
C72 H21 3.9651 no .
C72 H30 3.2353 no .
C72 H31 3.5412 no .
C72 H39 3.1932 no .
H1 H2 2.3360 no .
H2 H3 2.4216 no .
H3 H4 2.2892 no .
H4 H5 2.4657 no .
H4 H12 4.1782 no .
H4 H13 3.8709 no .
H5 H6 2.2676 no .
H5 H13 4.1560 no .
H5 H14 3.7134 no .
H6 H7 2.4864 no .
H6 H14 3.9986 no .
H6 H15 3.5745 no .
H7 H8 2.3028 no .
H7 H9 4.0167 no .
H7 H15 4.1230 no .
H7 H16 3.9341 no .
H8 H9 2.3277 no .
H8 H10 4.0134 no .
H9 H10 2.2928 no .
H11 H12 2.2946 no .
H11 H13 4.0107 no .
H12 H13 2.3306 no .
H12 H14 4.0177 no .
H13 H14 2.3159 no .
H14 H15 2.4644 no .
H15 H16 2.2672 no .
H16 H17 2.4654 no .
H17 H18 2.2978 no .
H18 H19 2.4398 no .
H19 H20 2.3046 no .
H21 H22 2.2986 no .
H22 H23 2.4267 no .
H23 H24 2.2793 no .
H24 H25 2.4482 no .
H24 H33 4.0692 no .
H25 H26 2.2573 no .
H25 H34 3.8832 no .
H26 H27 2.4658 no .
H26 H34 4.1926 no .
H26 H35 3.6250 no .
H27 H28 2.2660 no .
H27 H29 3.9822 no .
H27 H35 4.1381 no .
H27 H36 3.9619 no .
H28 H29 2.3458 no .
H28 H30 4.0095 no .
H28 H37 4.1615 no .
H29 H30 2.2809 no .
H31 H32 2.2940 no .
H31 H33 4.0113 no .
H32 H33 2.3358 no .
H32 H34 3.9965 no .
H33 H34 2.2877 no .
H34 H35 2.4799 no .
H35 H36 2.2864 no .
H36 H37 2.4703 no .
H37 H38 2.2638 no .
H38 H39 2.4389 no .
H39 H40 2.2868 no .
Cl1 H1 3.0726 no 2_645
Cl1 H2 3.2863 no 2_645
Cl1 H9 3.0972 no 2_655
Cl1 H19 3.3266 no 2_655
Cl1 H31 3.1909 no .
Cl2 H10 3.0250 no 1_655
Cl2 H32 3.4227 no 2_745
Cl2 H41 3.3898 no 2_745
O1 H38 2.8528 no 2_655
O1 H39 2.9007 no 2_655
O2 H11 2.7290 no .
O2 H19 2.7806 no 2_655
O2 H39 3.4146 no 2_655
O2 H40 3.4400 no 2_655
C1 H41 3.1829 no 1_455
C2 H18 3.3575 no 1_565
C2 H41 3.1742 no 1_455
C3 H17 3.1027 no 1_565
C3 H18 3.2675 no 1_565
C4 H17 3.3328 no 1_565
C4 H34 3.5294 no 1_455
C5 H8 3.0087 no 1_565
C5 H17 3.1953 no 1_565
C5 H34 3.1192 no 1_455
C6 H14 3.4254 no 2_656
C6 H15 3.1513 no 2_656
C6 H28 3.3649 no 2_656
C6 H34 3.0521 no 1_455
C7 H15 3.5074 no 2_656
C7 H28 3.5543 no 2_656
C7 H34 3.2276 no 1_455
C7 H35 3.3089 no 1_455
C8 H15 3.3270 no 2_656
C8 H28 3.1823 no 2_656
C8 H35 3.2494 no 1_455
C9 H13 3.2055 no 2_646
C9 H35 3.1772 no 1_455
C10 H35 3.0476 no 1_455
C10 H36 3.3765 no 1_455
C11 H3 3.3884 no 1_545
C11 H13 3.5798 no 2_646
C11 H36 3.0568 no 1_455
C12 H2 3.5423 no 1_545
C12 H3 2.7882 no 1_545
C12 H33 3.3735 no 1_445
C12 H36 2.9574 no 1_455
C13 H2 3.4711 no 1_545
C13 H36 3.1870 no 1_455
C14 H36 3.5360 no 1_455
C15 H35 3.1075 no 1_455
C16 H34 3.5628 no 1_455
C16 H35 3.3773 no 1_455
C20 H40 3.5760 no .
C22 H29 3.5963 no .
C22 H30 3.1999 no .
C23 H30 2.9286 no .
C24 H30 2.9035 no .
C25 H6 3.3865 no 2_656
C25 H15 2.7741 no 2_656
C25 H30 3.1102 no .
C26 H4 3.3207 no 2_646
C26 H15 3.2389 no 2_656
C26 H16 3.2149 no 2_656
C26 H29 3.5468 no .
C26 H30 3.2684 no .
C27 H29 3.1430 no .
C27 H30 3.2887 no .
C28 H4 3.2279 no 2_646
C28 H5 3.1925 no 2_646
C28 H13 2.9155 no 2_646
C28 H14 3.5461 no 2_646
C28 H29 3.1223 no .
C29 H5 3.3534 no 2_646
C29 H13 3.4477 no 2_646
C29 H14 3.2117 no 2_646
C29 H29 3.4435 no .
C30 H22 3.4699 no 1_545
C31 H2 3.0899 no 1_545
C31 H3 3.3940 no 1_545
C31 H21 3.3007 no 1_545
C31 H22 2.8963 no 1_545
C32 H2 3.0931 no 1_545
C32 H21 3.0921 no 1_545
C32 H22 3.2017 no 1_545
C33 H40 3.3173 no .
C34 H31 2.9915 no 2_645
C34 H40 3.1077 no .
C35 H31 2.9681 no 2_645
C35 H32 3.1387 no 2_645
C35 H38 3.5497 no 2_655
C35 H40 3.1930 no .
C36 H39 3.5608 no 2_655
C36 H40 3.5669 no .
C37 H11 2.8880 no .
C37 H12 3.0033 no .
C37 H19 2.9262 no 2_655
C37 H20 3.1861 no 2_655
C37 H40 3.5392 no 2_655
C38 H11 3.4271 no .
C38 H12 2.9420 no .
C38 H17 3.2859 no 1_565
C38 H18 3.2701 no 1_565
C38 H20 3.1217 no 2_655
C38 H40 3.0636 no 2_655
C39 H12 3.0361 no .
C39 H17 3.1726 no 1_565
C39 H20 3.1249 no 2_655
C39 H38 3.5770 no 1_565
C40 H12 3.1236 no .
C40 H20 3.3708 no 2_655
C40 H38 3.5767 no 1_565
C41 H5 3.5053 no 2_656
C41 H6 3.3506 no 2_656
C41 H29 3.4784 no 1_565
C41 H37 3.5072 no 1_565
C41 H38 3.2961 no 1_565
C42 H5 3.5824 no 2_656
C42 H6 3.0942 no 2_656
C42 H28 3.4307 no 1_565
C42 H37 3.5292 no 1_565
C43 H6 3.1027 no 2_656
C44 H6 3.5743 no 2_656
C44 H7 3.3294 no 2_656
C44 H27 2.8853 no 2_756
C44 H35 3.5359 no 2_756
C44 H36 3.0683 no 2_756
C45 H7 3.1278 no 2_656
C45 H24 3.5969 no 2_746
C45 H27 3.5721 no 2_756
C45 H36 3.1393 no 2_756
C46 H7 3.1262 no 2_656
C46 H25 3.5194 no 2_746
C47 H25 2.8199 no 2_746
C47 H34 3.3460 no 2_746
C48 H4 3.0694 no 2_646
C48 H5 3.3428 no 2_646
C48 H23 3.5133 no 1_545
C48 H24 3.4906 no 1_545
C48 H25 3.5514 no 2_746
C48 H34 3.4951 no 2_746
C49 H4 3.3510 no 2_646
C49 H5 3.5028 no 2_646
C49 H23 3.2104 no 1_545
C51 H7 3.4550 no 2_656
C52 H6 3.5050 no 2_656
C53 H12 3.0763 no .
C54 H11 3.4432 no .
C54 H12 3.2149 no .
C54 H19 3.1405 no 2_655
C54 H20 3.3488 no 2_655
C55 H19 2.9229 no 2_655
C57 H42 3.3581 no .
C58 H42 2.9391 no .
C59 H19 3.4231 no 2_655
C59 H20 3.1649 no 2_655
C59 H42 3.0958 no .
C60 H20 3.1790 no 2_655
C60 H42 3.5669 no .
C61 H8 3.4460 no 1_665
C61 H27 3.5628 no 2_756
C62 H27 3.2029 no 2_756
C63 H42 3.2216 no .
C64 H25 3.1787 no 2_746
C65 H25 2.9924 no 2_746
C65 H26 3.5429 no 2_746
C67 H23 3.3676 no 1_545
C68 H23 3.1365 no 1_545
C69 H1 3.5621 no 2_645
C71 H18 3.5344 no 2_655
C71 H19 3.5913 no 2_655
C71 H21 3.1233 no 2_645
C72 H11 3.2493 no .
C72 H19 2.7813 no 2_655
C73 H10 3.4978 no 1_655
H1 Cl1 3.0726 no 2_655
H1 C69 3.5621 no 2_655
H1 H18 3.2282 no 1_565
H1 H41 3.3559 no 1_455
H2 Cl1 3.2863 no 2_655
H2 C12 3.5423 no 1_565
H2 C13 3.4711 no 1_565
H2 C31 3.0899 no 1_565
H2 C32 3.0931 no 1_565
H2 H8 3.1687 no 1_565
H2 H9 3.0696 no 1_565
H2 H17 2.8433 no 1_565
H2 H18 2.9647 no 1_565
H3 C11 3.3884 no 1_565
H3 C12 2.7882 no 1_565
H3 C31 3.3940 no 1_565
H3 H7 3.3480 no 1_565
H3 H8 2.2392 no 1_565
H3 H14 3.5693 no 2_656
H3 H16 3.4570 no 1_565
H3 H17 2.8697 no 1_565
H3 H33 3.5590 no 1_455
H3 H34 3.4227 no 1_455
H4 C26 3.3207 no 2_656
H4 C28 3.2279 no 2_656
H4 C48 3.0694 no 2_656
H4 C49 3.3510 no 2_656
H4 H14 2.6685 no 2_656
H4 H15 2.5761 no 2_656
H4 H28 2.9749 no 2_656
H4 H29 3.3974 no 2_656
H4 H34 3.4379 no 1_455
H5 C28 3.1925 no 2_656
H5 C29 3.3534 no 2_656
H5 C41 3.5053 no 2_646
H5 C42 3.5824 no 2_646
H5 C48 3.3428 no 2_656
H5 C49 3.5028 no 2_656
H5 H15 2.7848 no 2_656
H5 H16 3.0369 no 2_656
H5 H23 3.2659 no 2_646
H5 H24 3.5399 no 2_646
H5 H28 2.7577 no 2_656
H5 H29 3.0391 no 2_656
H6 C25 3.3865 no 2_646
H6 C41 3.3506 no 2_646
H6 C42 3.0942 no 2_646
H6 C43 3.1027 no 2_646
H6 C44 3.5743 no 2_646
H6 C52 3.5050 no 2_646
H6 H13 2.5461 no 2_646
H6 H24 3.4468 no 2_646
H7 C44 3.3294 no 2_646
H7 C45 3.1278 no 2_646
H7 C46 3.1262 no 2_646
H7 C51 3.4550 no 2_646
H7 H3 3.3480 no 1_545
H7 H13 3.0208 no 2_646
H7 H14 3.4592 no 2_646
H7 H26 3.5067 no 2_646
H7 H36 3.4437 no 1_455
H8 C5 3.0087 no 1_545
H8 C61 3.4460 no 1_445
H8 H2 3.1687 no 1_545
H8 H3 2.2392 no 1_545
H8 H33 2.5753 no 1_445
H8 H36 3.3026 no 1_455
H9 Cl1 3.0972 no 2_645
H9 H2 3.0696 no 1_545
H9 H33 3.5902 no 1_445
H10 Cl2 3.0250 no 1_455
H10 C73 3.4978 no 1_455
H10 H42 3.1410 no 1_455
H11 O2 2.7290 no .
H11 C37 2.8880 no .
H11 C38 3.4271 no .
H11 C54 3.4432 no .
H11 C72 3.2493 no .
H11 H21 3.5533 no .
H11 H30 3.3310 no .
H12 C37 3.0033 no .
H12 C38 2.9420 no .
H12 C39 3.0361 no .
H12 C40 3.1236 no .
H12 C53 3.0763 no .
H12 C54 3.2149 no .
H12 H17 3.2352 no 1_565
H12 H21 3.3467 no .
H12 H22 3.5980 no .
H12 H30 3.3107 no .
H13 C9 3.2055 no 2_656
H13 C11 3.5798 no 2_656
H13 C28 2.9155 no 2_656
H13 C29 3.4477 no 2_656
H13 H6 2.5461 no 2_656
H13 H7 3.0208 no 2_656
H13 H15 2.2709 no 2_656
H13 H16 3.3546 no 2_656
H14 C6 3.4254 no 2_646
H14 C28 3.5461 no 2_656
H14 C29 3.2117 no 2_656
H14 H3 3.5693 no 2_646
H14 H4 2.6685 no 2_646
H14 H7 3.4592 no 2_656
H14 H15 3.1383 no 2_656
H14 H16 2.5304 no 2_656
H15 C6 3.1513 no 2_646
H15 C7 3.5074 no 2_646
H15 C8 3.3270 no 2_646
H15 C25 2.7741 no 2_646
H15 C26 3.2389 no 2_646
H15 H4 2.5761 no 2_646
H15 H5 2.7848 no 2_646
H15 H13 2.2709 no 2_646
H15 H14 3.1383 no 2_646
H15 H29 3.4281 no .
H16 C26 3.2149 no 2_646
H16 H3 3.4570 no 1_545
H16 H5 3.0369 no 2_646
H16 H13 3.3546 no 2_646
H16 H14 2.5304 no 2_646
H17 C3 3.1027 no 1_545
H17 C4 3.3328 no 1_545
H17 C5 3.1953 no 1_545
H17 C38 3.2859 no 1_545
H17 C39 3.1726 no 1_545
H17 H2 2.8433 no 1_545
H17 H3 2.8697 no 1_545
H17 H12 3.2352 no 1_545
H17 H21 2.9875 no 1_545
H17 H22 2.8530 no 1_545
H18 C2 3.3575 no 1_545
H18 C3 3.2675 no 1_545
H18 C38 3.2701 no 1_545
H18 C71 3.5344 no 2_645
H18 H1 3.2282 no 1_545
H18 H2 2.9647 no 1_545
H18 H21 2.4897 no 1_545
H18 H22 3.2398 no 1_545
H18 H40 3.5149 no 2_645
H19 Cl1 3.3266 no 2_645
H19 O2 2.7806 no 2_645
H19 C37 2.9262 no 2_645
H19 C54 3.1405 no 2_645
H19 C55 2.9229 no 2_645
H19 C59 3.4231 no 2_645
H19 C71 3.5913 no 2_645
H19 C72 2.7813 no 2_645
H19 H31 2.5069 no 2_645
H19 H40 3.4530 no .
H20 C37 3.1861 no 2_645
H20 C38 3.1217 no 2_645
H20 C39 3.1249 no 2_645
H20 C40 3.3708 no 2_645
H20 C54 3.3488 no 2_645
H20 C59 3.1649 no 2_645
H20 C60 3.1790 no 2_645
H20 H21 3.5972 no 2_645
H20 H22 3.4761 no 2_645
H20 H31 2.5633 no 2_645
H20 H32 2.5937 no 2_645
H20 H38 2.9078 no 2_655
H20 H39 3.5916 no 2_655
H20 H40 3.4985 no .
H21 C31 3.3007 no 1_565
H21 C32 3.0921 no 1_565
H21 C71 3.1233 no 2_655
H21 H11 3.5533 no .
H21 H12 3.3467 no .
H21 H17 2.9875 no 1_565
H21 H18 2.4897 no 1_565
H21 H20 3.5972 no 2_655
H21 H40 2.5351 no 2_655
H22 C30 3.4699 no 1_565
H22 C31 2.8963 no 1_565
H22 C32 3.2017 no 1_565
H22 H12 3.5980 no .
H22 H17 2.8530 no 1_565
H22 H18 3.2398 no 1_565
H22 H20 3.4761 no 2_655
H22 H38 3.3107 no 1_565
H22 H39 3.1363 no 1_565
H23 C48 3.5133 no 1_565
H23 C49 3.2104 no 1_565
H23 C67 3.3676 no 1_565
H23 C68 3.1365 no 1_565
H23 H5 3.2659 no 2_656
H23 H28 3.1685 no 1_565
H23 H29 2.6023 no 1_565
H23 H37 3.2974 no 1_565
H23 H38 2.9948 no 1_565
H24 C45 3.5969 no 2_756
H24 C48 3.4906 no 1_565
H24 H5 3.5399 no 2_656
H24 H6 3.4468 no 2_656
H24 H26 2.7566 no 2_756
H24 H27 3.4301 no 2_756
H24 H28 2.7700 no 1_565
H24 H35 3.4031 no 2_756
H24 H37 3.2211 no 1_565
H25 C46 3.5194 no 2_756
H25 C47 2.8199 no 2_756
H25 C48 3.5514 no 2_756
H25 C64 3.1787 no 2_756
H25 C65 2.9924 no 2_756
H25 H26 3.2957 no 2_756
H25 H27 2.2563 no 2_756
H25 H28 3.5812 no 2_756
H25 H35 2.8811 no 2_756
H25 H36 2.5996 no 2_756
H26 C65 3.5429 no 2_756
H26 H7 3.5067 no 2_656
H26 H24 2.7566 no 2_746
H26 H25 3.2957 no 2_746
H26 H27 3.5192 no 2_756
H26 H28 3.3684 no 2_756
H26 H36 2.7889 no 2_756
H26 H37 3.4411 no 2_756
H27 C44 2.8853 no 2_746
H27 C45 3.5721 no 2_746
H27 C61 3.5628 no 2_746
H27 C62 3.2029 no 2_746
H27 H24 3.4301 no 2_746
H27 H25 2.2563 no 2_746
H27 H26 3.5192 no 2_746
H27 H33 3.3831 no 2_746
H27 H34 2.7181 no 2_746
H28 C6 3.3649 no 2_646
H28 C7 3.5543 no 2_646
H28 C8 3.1823 no 2_646
H28 C42 3.4307 no 1_545
H28 H4 2.9749 no 2_646
H28 H5 2.7577 no 2_646
H28 H23 3.1685 no 1_545
H28 H24 2.7700 no 1_545
H28 H25 3.5812 no 2_746
H28 H26 3.3684 no 2_746
H28 H34 3.0631 no 2_746
H28 H35 3.4624 no 2_746
H29 C22 3.5963 no .
H29 C26 3.5468 no .
H29 C27 3.1430 no .
H29 C28 3.1223 no .
H29 C29 3.4435 no .
H29 C41 3.4784 no 1_545
H29 H4 3.3974 no 2_646
H29 H5 3.0391 no 2_646
H29 H15 3.4281 no .
H29 H23 2.6023 no 1_545
H30 C22 3.1999 no .
H30 C23 2.9286 no .
H30 C24 2.9035 no .
H30 C25 3.1102 no .
H30 C26 3.2684 no .
H30 C27 3.2887 no .
H30 H11 3.3310 no .
H30 H12 3.3107 no .
H31 Cl1 3.1909 no .
H31 C34 2.9915 no 2_655
H31 C35 2.9681 no 2_655
H31 H19 2.5069 no 2_655
H31 H20 2.5633 no 2_655
H31 H42 3.3833 no .
H32 Cl2 3.4227 no 2_755
H32 C35 3.1387 no 2_655
H32 H20 2.5937 no 2_655
H32 H37 3.2283 no 1_565
H32 H38 3.0225 no 1_565
H33 C12 3.3735 no 1_665
H33 H3 3.5590 no 1_655
H33 H8 2.5753 no 1_665
H33 H9 3.5902 no 1_665
H33 H27 3.3831 no 2_756
H33 H37 3.0858 no 1_565
H34 C4 3.5294 no 1_655
H34 C5 3.1192 no 1_655
H34 C6 3.0521 no 1_655
H34 C7 3.2276 no 1_655
H34 C16 3.5628 no 1_655
H34 C47 3.3460 no 2_756
H34 C48 3.4951 no 2_756
H34 H3 3.4227 no 1_655
H34 H4 3.4379 no 1_655
H34 H27 2.7181 no 2_756
H34 H28 3.0631 no 2_756
H35 C7 3.3089 no 1_655
H35 C8 3.2494 no 1_655
H35 C9 3.1772 no 1_655
H35 C10 3.0476 no 1_655
H35 C15 3.1075 no 1_655
H35 C16 3.3773 no 1_655
H35 C44 3.5359 no 2_746
H35 H24 3.4031 no 2_746
H35 H25 2.8811 no 2_746
H35 H28 3.4624 no 2_756
H36 C10 3.3765 no 1_655
H36 C11 3.0568 no 1_655
H36 C12 2.9574 no 1_655
H36 C13 3.1870 no 1_655
H36 C14 3.5360 no 1_655
H36 C44 3.0683 no 2_746
H36 C45 3.1393 no 2_746
H36 H7 3.4437 no 1_655
H36 H8 3.3026 no 1_655
H36 H25 2.5996 no 2_746
H36 H26 2.7889 no 2_746
H37 C41 3.5072 no 1_545
H37 C42 3.5292 no 1_545
H37 H23 3.2974 no 1_545
H37 H24 3.2211 no 1_545
H37 H26 3.4411 no 2_746
H37 H32 3.2283 no 1_545
H37 H33 3.0858 no 1_545
H38 O1 2.8528 no 2_645
H38 C35 3.5497 no 2_645
H38 C39 3.5770 no 1_545
H38 C40 3.5767 no 1_545
H38 C41 3.2961 no 1_545
H38 H20 2.9078 no 2_645
H38 H22 3.3107 no 1_545
H38 H23 2.9948 no 1_545
H38 H32 3.0225 no 1_545
H39 O1 2.9007 no 2_645
H39 O2 3.4146 no 2_645
H39 C36 3.5608 no 2_645
H39 H20 3.5916 no 2_645
H39 H22 3.1363 no 1_545
H40 O2 3.4400 no 2_645
H40 C20 3.5760 no .
H40 C33 3.3173 no .
H40 C34 3.1077 no .
H40 C35 3.1930 no .
H40 C36 3.5669 no .
H40 C37 3.5392 no 2_645
H40 C38 3.0636 no 2_645
H40 H18 3.5149 no 2_655
H40 H19 3.4530 no .
H40 H20 3.4985 no .
H40 H21 2.5351 no 2_645
H41 Cl2 3.3898 no 2_755
H41 C1 3.1829 no 1_655
H41 C2 3.1742 no 1_655
H41 H1 3.3559 no 1_655
H42 C57 3.3581 no .
H42 C58 2.9391 no .
H42 C59 3.0958 no .
H42 C60 3.5669 no .
H42 C63 3.2216 no .
H42 H10 3.1410 no 1_655
H42 H31 3.3833 no .

loop_
_geom_torsion_atom_site_label_1
_geom_torsion_atom_site_label_2
_geom_torsion_atom_site_label_3
_geom_torsion_atom_site_label_4
_geom_torsion
_geom_torsion_publ_flag
C1 O1 C36 C19 -3.0(4) no
C1 O1 C36 C35 173.3(3) no
C36 O1 C1 C2 173.5(3) no
C36 O1 C1 C18 -2.6(4) no
C37 O2 C72 C55 -3.2(4) no
C37 O2 C72 C71 172.8(3) no
C72 O2 C37 C38 174.0(3) no
C72 O2 C37 C54 -3.6(4) no
O1 C1 C2 C3 -172.4(3) no
O1 C1 C18 C17 -175.5(3) no
O1 C1 C18 C19 6.8(4) no
C2 C1 C18 C17 8.5(5) no
C2 C1 C18 C19 -169.2(3) no
C18 C1 C2 C3 3.1(5) no
C1 C2 C3 C4 -5.7(5) no
C2 C3 C4 C5 173.3(3) no
C2 C3 C4 C17 -3.6(5) no
C3 C4 C5 C6 -179.5(3) no
C3 C4 C17 C16 -165.1(3) no
C3 C4 C17 C18 14.8(4) no
C5 C4 C17 C16 17.9(4) no
C5 C4 C17 C18 -162.2(3) no
C17 C4 C5 C6 -2.5(5) no
C4 C5 C6 C7 -9.1(5) no
C5 C6 C7 C8 -172.7(3) no
C5 C6 C7 C16 5.1(5) no
C6 C7 C8 C9 173.2(3) no
C6 C7 C16 C15 -163.8(3) no
C6 C7 C16 C17 10.3(4) no
C8 C7 C16 C15 13.9(4) no
C8 C7 C16 C17 -172.0(3) no
C16 C7 C8 C9 -4.6(5) no
C7 C8 C9 C10 -5.3(5) no
C8 C9 C10 C11 -169.1(3) no
C8 C9 C10 C15 5.4(5) no
C9 C10 C11 C12 170.6(3) no
C9 C10 C15 C14 -169.9(3) no
C9 C10 C15 C16 4.2(5) no
C11 C10 C15 C14 4.7(5) no
C11 C10 C15 C16 178.8(3) no
C15 C10 C11 C12 -3.9(5) no
C10 C11 C12 C13 0.0(6) no
C11 C12 C13 C14 2.9(6) no
C12 C13 C14 C15 -2.0(5) no
C13 C14 C15 C10 -1.8(5) no
C13 C14 C15 C16 -175.6(3) no
C10 C15 C16 C7 -13.7(4) no
C10 C15 C16 C17 172.7(3) no
C14 C15 C16 C7 160.0(3) no
C14 C15 C16 C17 -13.7(5) no
C7 C16 C17 C4 -21.5(4) no
C7 C16 C17 C18 158.6(3) no
C15 C16 C17 C4 152.2(3) no
C15 C16 C17 C18 -27.7(5) no
C4 C17 C18 C1 -16.7(4) no
C4 C17 C18 C19 160.0(3) no
C16 C17 C18 C1 163.2(3) no
C16 C17 C18 C19 -20.1(6) no
C1 C18 C19 C20 172.4(3) no
C1 C18 C19 C36 -8.0(3) no
C17 C18 C19 C20 -4.6(7) no
C17 C18 C19 C36 175.0(4) no
C18 C19 C20 C21 -19.5(6) no
C18 C19 C20 C33 160.9(4) no
C18 C19 C36 O1 7.0(4) no
C18 C19 C36 C35 -169.2(3) no
C20 C19 C36 O1 -173.4(3) no
C20 C19 C36 C35 10.4(5) no
C36 C19 C20 C21 161.0(3) no
C36 C19 C20 C33 -18.6(4) no
C19 C20 C21 C22 -25.9(5) no
C19 C20 C21 C30 159.8(3) no
C19 C20 C33 C32 -163.1(3) no
C19 C20 C33 C34 14.9(4) no
C21 C20 C33 C32 17.3(4) no
C21 C20 C33 C34 -164.7(3) no
C33 C20 C21 C22 153.7(3) no
C33 C20 C21 C30 -20.6(5) no
C20 C21 C22 C23 -13.6(5) no
C20 C21 C22 C27 172.9(3) no
C20 C21 C30 C29 -172.9(3) no
C20 C21 C30 C31 9.2(5) no
C22 C21 C30 C29 12.4(5) no
C22 C21 C30 C31 -165.5(3) no
C30 C21 C22 C23 160.7(3) no
C30 C21 C22 C27 -12.8(5) no
C21 C22 C23 C24 -180.0(3) no
C21 C22 C27 C26 -179.0(3) no
C21 C22 C27 C28 4.2(5) no
C23 C22 C27 C26 7.2(5) no
C23 C22 C27 C28 -169.6(3) no
C27 C22 C23 C24 -6.4(5) no
C22 C23 C24 C25 1.4(5) no
C23 C24 C25 C26 3.0(5) no
C24 C25 C26 C27 -2.1(5) no
C25 C26 C27 C22 -3.1(5) no
C25 C26 C27 C28 173.7(3) no
C22 C27 C28 C29 5.2(5) no
C26 C27 C28 C29 -171.6(3) no
C27 C28 C29 C30 -5.6(6) no
C28 C29 C30 C21 -3.4(5) no
C28 C29 C30 C31 174.6(3) no
C21 C30 C31 C32 6.5(5) no
C29 C30 C31 C32 -171.4(3) no
C30 C31 C32 C33 -10.4(5) no
C31 C32 C33 C20 -1.6(5) no
C31 C32 C33 C34 -179.6(3) no
C20 C33 C34 C35 -1.7(5) no
C32 C33 C34 C35 176.3(3) no
C33 C34 C35 C36 -7.4(5) no
C34 C35 C36 O1 -172.7(3) no
C34 C35 C36 C19 3.1(5) no
O2 C37 C38 C39 -176.3(3) no
O2 C37 C54 C53 -169.6(3) no
O2 C37 C54 C55 8.6(4) no
C38 C37 C54 C53 12.8(5) no
C38 C37 C54 C55 -169.0(4) no
C54 C37 C38 C39 1.0(6) no
C37 C38 C39 C40 -6.7(7) no
C38 C39 C40 C41 178.3(4) no
C38 C39 C40 C53 -1.6(7) no
C39 C40 C41 C42 178.8(4) no
C39 C40 C53 C52 -163.6(4) no
C39 C40 C53 C54 15.2(5) no
C41 C40 C53 C52 16.6(6) no
C41 C40 C53 C54 -164.6(4) no
C53 C40 C41 C42 -1.4(7) no
C40 C41 C42 C43 -10.2(8) no
C41 C42 C43 C44 -171.3(4) no
C41 C42 C43 C52 5.8(7) no
C42 C43 C44 C45 174.1(4) no
C42 C43 C52 C51 -165.8(4) no
C42 C43 C52 C53 9.7(6) no
C44 C43 C52 C51 11.3(5) no
C44 C43 C52 C53 -173.2(3) no
C52 C43 C44 C45 -3.1(6) no
C43 C44 C45 C46 -5.6(6) no
C44 C45 C46 C47 -170.2(4) no
C44 C45 C46 C51 5.5(6) no
C45 C46 C47 C48 174.5(4) no
C45 C46 C51 C50 -169.9(3) no
C45 C46 C51 C52 3.1(5) no
C47 C46 C51 C50 5.8(5) no
C47 C46 C51 C52 178.8(3) no
C51 C46 C47 C48 -1.1(6) no
C46 C47 C48 C49 -3.7(7) no
C47 C48 C49 C50 3.7(6) no
C48 C49 C50 C51 1.3(6) no
C49 C50 C51 C46 -5.9(5) no
C49 C50 C51 C52 -178.7(3) no
C46 C51 C52 C43 -11.3(5) no
C46 C51 C52 C53 173.6(3) no
C50 C51 C52 C43 161.2(3) no
C50 C51 C52 C53 -14.0(5) no
C43 C52 C53 C40 -20.3(5) no
C43 C52 C53 C54 161.0(3) no
C51 C52 C53 C40 154.9(3) no
C51 C52 C53 C54 -23.8(5) no
C40 C53 C54 C37 -20.1(5) no
C40 C53 C54 C55 162.5(4) no
C52 C53 C54 C37 158.6(3) no
C52 C53 C54 C55 -18.8(6) no
C37 C54 C55 C56 170.8(4) no
C37 C54 C55 C72 -9.8(4) no
C53 C54 C55 C56 -11.7(7) no
C53 C54 C55 C72 167.8(4) no
C54 C55 C56 C57 -14.9(6) no
C54 C55 C56 C69 162.7(4) no
C54 C55 C72 O2 8.2(4) no
C54 C55 C72 C71 -167.7(3) no
C56 C55 C72 O2 -172.2(3) no
C56 C55 C72 C71 11.9(5) no
C72 C55 C56 C57 165.7(3) no
C72 C55 C56 C69 -16.7(4) no
C55 C56 C57 C58 -26.5(5) no
C55 C56 C57 C66 157.5(3) no
C55 C56 C69 C68 -164.3(3) no
C55 C56 C69 C70 11.8(5) no
C57 C56 C69 C68 13.5(5) no
C57 C56 C69 C70 -170.3(3) no
C69 C56 C57 C58 155.9(3) no
C69 C56 C57 C66 -20.1(5) no
C56 C57 C58 C59 -17.1(5) no
C56 C57 C58 C63 169.8(3) no
C56 C57 C66 C65 -169.4(3) no
C56 C57 C66 C67 12.4(5) no
C58 C57 C66 C65 14.4(5) no
C58 C57 C66 C67 -163.8(3) no
C66 C57 C58 C59 158.9(3) no
C66 C57 C58 C63 -14.2(5) no
C57 C58 C59 C60 -177.1(3) no
C57 C58 C63 C62 179.0(3) no
C57 C58 C63 C64 3.7(5) no
C59 C58 C63 C62 5.5(5) no
C59 C58 C63 C64 -169.9(3) no
C63 C58 C59 C60 -3.9(5) no
C58 C59 C60 C61 -0.3(6) no
C59 C60 C61 C62 3.0(6) no
C60 C61 C62 C63 -1.3(7) no
C61 C62 C63 C58 -3.1(6) no
C61 C62 C63 C64 172.2(4) no
C58 C63 C64 C65 7.1(5) no
C62 C63 C64 C65 -168.1(4) no
C63 C64 C65 C66 -7.2(6) no
C64 C65 C66 C57 -3.9(6) no
C64 C65 C66 C67 174.3(4) no
C57 C66 C67 C68 2.1(6) no
C65 C66 C67 C68 -176.1(4) no
C66 C67 C68 C69 -9.3(7) no
C67 C68 C69 C56 1.2(7) no
C67 C68 C69 C70 -175.0(4) no
C56 C69 C70 C71 -1.0(6) no
C68 C69 C70 C71 175.1(4) no
C69 C70 C71 C72 -5.0(6) no
C70 C71 C72 O2 -176.0(4) no
C70 C71 C72 C55 -0.4(6) no
